data_2203775
loop_
_publ_author_name
'Simpson, Michael'
'Storey, John M. D.'
'Harrison, William T. A.'

_publ_section_title
;
 Diethyl
 9,10-<i>endo</i>-ethano-9,10-dihydroanthracene-11,11-dicarboxylate
;
_journal_issue 6
_journal_name_full 'Acta Crystallographica Section E'
_journal_page_first o1081
_journal_page_last o1083
_journal_paper_doi 10.1107/S1600536804012279
_journal_volume 60
_journal_year 2004
_chemical_formula_iupac 'C22 H22 O4'
_chemical_formula_moiety 'C22 H22 O4'
_chemical_formula_sum 'C22 H22 O4'
_chemical_formula_weight 350.40
_chemical_name_systematic ?
_space_group_IT_number 14
_symmetry_cell_setting monoclinic
_symmetry_space_group_name_Hall '-P 2yn'
_symmetry_space_group_name_H-M 'P 1 21/n 1'
_atom_sites_solution_hydrogens geom
_atom_sites_solution_primary direct
_atom_sites_solution_secondary difmap
_audit_creation_method SHELXL-97
_cell_angle_alpha 90.00
_cell_angle_beta 98.631(2)
_cell_angle_gamma 90.00
_cell_formula_units_Z 4
_cell_length_a 9.2424(2)
_cell_length_b 16.5210(5)
_cell_length_c 11.9154(4)
_cell_measurement_reflns_used 21198
_cell_measurement_temperature 120(2)
_cell_measurement_theta_max 27.48
_cell_measurement_theta_min 2.91
_cell_volume 1798.80(9)
_computing_cell_refinement 'COLLECT and DENZO (Otwinowski & Minor, 1997)'
_computing_data_collection 'COLLECT (Nonius, 1998)'
_computing_data_reduction 'COLLECT and DENZO'
_computing_molecular_graphics 'ORTEP-3 (Farrugia, 1997)'
_computing_publication_material SHELXL97
_computing_structure_refinement 'SHELXL97 (Sheldrick, 1997)'
_computing_structure_solution 'SHELXS97 (Sheldrick, 1997)'
_diffrn_ambient_temperature 120(2)
_diffrn_measured_fraction_theta_full 0.998
_diffrn_measured_fraction_theta_max 0.998
_diffrn_measurement_device_type 'Enraf--Nonius KappaCCD'
_diffrn_measurement_method '\w and \f'
_diffrn_radiation_monochromator graphite
_diffrn_radiation_source 'fine-focus sealed tube'
_diffrn_radiation_type MoK\a
_diffrn_radiation_wavelength 0.71073
_diffrn_reflns_av_R_equivalents 0.1197
_diffrn_reflns_av_sigmaI/netI 0.0627
_diffrn_reflns_limit_h_max 11
_diffrn_reflns_limit_h_min -11
_diffrn_reflns_limit_k_max 20
_diffrn_reflns_limit_k_min -20
_diffrn_reflns_limit_l_max 14
_diffrn_reflns_limit_l_min -14
_diffrn_reflns_number 21237
_diffrn_reflns_theta_full 26.00
_diffrn_reflns_theta_max 26.00
_diffrn_reflns_theta_min 3.02
_diffrn_standards_decay_% 0
_diffrn_standards_number 0
_exptl_absorpt_coefficient_mu 0.088
_exptl_absorpt_correction_T_max 0.999
_exptl_absorpt_correction_T_min 0.976
_exptl_absorpt_correction_type multi-scan
_exptl_absorpt_process_details '(SORTAV; Blessing, 1995)'
_exptl_crystal_colour colourless
_exptl_crystal_density_diffrn 1.294
_exptl_crystal_density_method 'not measured'
_exptl_crystal_description plate
_exptl_crystal_F_000 744
_exptl_crystal_size_max 0.28
_exptl_crystal_size_mid 0.20
_exptl_crystal_size_min 0.03
_refine_diff_density_max 0.298
_refine_diff_density_min -0.249
_refine_ls_extinction_coef 0.012(3)
_refine_ls_extinction_expression Fc^*^=kFc[1+0.001xFc^2^\l^3^/sin(2\q)]^-1/4^
_refine_ls_extinction_method SHELXL97
_refine_ls_goodness_of_fit_ref 1.056
_refine_ls_hydrogen_treatment constr
_refine_ls_matrix_type full
_refine_ls_number_parameters 238
_refine_ls_number_reflns 3538
_refine_ls_number_restraints 0
_refine_ls_restrained_S_all 1.056
_refine_ls_R_factor_all 0.0735
_refine_ls_R_factor_gt 0.0554
_refine_ls_shift/su_max 0.000
_refine_ls_shift/su_mean 0.000
_refine_ls_structure_factor_coef Fsqd
_refine_ls_weighting_details 'calc w = 1/[\s^2^(Fo^2^)+(0.0607P)^2^+0.8446P] where P = (Fo^2^+2Fc^2^)/3'
_refine_ls_weighting_scheme calc
_refine_ls_wR_factor_gt 0.1328
_refine_ls_wR_factor_ref 0.1430
_reflns_number_gt 2750
_reflns_number_total 3538
_reflns_threshold_expression I>2\s(I)'
_cod_data_source_file hg6050.cif
_cod_data_source_block I
_cod_original_sg_symbol_H-M 'P 21/n'
_cod_database_code 2203775
_cod_database_fobs_code 2203775

loop_
_symmetry_equiv_pos_as_xyz
'x, y, z'
'-x+1/2, y+1/2, -z+1/2'
'-x, -y, -z'
'x-1/2, -y-1/2, z-1/2'

loop_
_atom_site_label
_atom_site_fract_x
_atom_site_fract_y
_atom_site_fract_z
_atom_site_U_iso_or_equiv
_atom_site_adp_type
_atom_site_calc_flag
_atom_site_refinement_flags
_atom_site_occupancy
_atom_site_type_symbol
C1 0.0216(2) 0.24941(11) 0.79618(16) 0.0207(4) Uani d . 1 C
H1 0.0063 0.2266 0.7176 0.025 Uiso calc R 1 H
C2 0.1800(2) 0.27254(11) 0.83512(16) 0.0221(4) Uani d . 1 C
C3 0.2947(2) 0.26234(12) 0.77362(17) 0.0267(5) Uani d . 1 C
H3 0.2785 0.2375 0.7009 0.032 Uiso calc R 1 H
C4 0.4342(2) 0.28899(13) 0.81988(18) 0.0303(5) Uani d . 1 C
H4 0.5134 0.2828 0.7782 0.036 Uiso calc R 1 H
C5 0.4574(2) 0.32439(13) 0.92616(18) 0.0306(5) Uani d . 1 C
H5 0.5526 0.3426 0.9568 0.037 Uiso calc R 1 H
C6 0.3427(2) 0.33370(12) 0.98894(17) 0.0272(5) Uani d . 1 C
H6 0.3596 0.3572 1.0625 0.033 Uiso calc R 1 H
C7 0.2032(2) 0.30808(12) 0.94241(16) 0.0237(4) Uani d . 1 C
C8 0.0657(2) 0.31482(12) 0.99611(16) 0.0234(4) Uani d . 1 C
H8 0.0844 0.3424 1.0716 0.028 Uiso calc R 1 H
C9 -0.0462(2) 0.35975(12) 0.91330(16) 0.0233(4) Uani d . 1 C
C10 -0.1241(2) 0.42843(12) 0.93459(18) 0.0279(5) Uani d . 1 C
H10 -0.1088 0.4528 1.0076 0.033 Uiso calc R 1 H
C11 -0.2248(2) 0.46132(13) 0.84820(19) 0.0314(5) Uani d . 1 C
H11 -0.2782 0.5084 0.8622 0.038 Uiso calc R 1 H
C12 -0.2475(2) 0.42579(13) 0.74195(18) 0.0305(5) Uani d . 1 C
H12 -0.3166 0.4487 0.6835 0.037 Uiso calc R 1 H
C13 -0.1706(2) 0.35706(12) 0.71985(17) 0.0247(4) Uani d . 1 C
H13 -0.1866 0.3328 0.6467 0.030 Uiso calc R 1 H
C14 -0.0703(2) 0.32413(11) 0.80559(16) 0.0217(4) Uani d . 1 C
C15 0.0035(2) 0.22833(12) 1.00520(16) 0.0238(4) Uani d . 1 C
H15A -0.0908 0.2312 1.0349 0.029 Uiso calc R 1 H
H15B 0.0725 0.1958 1.0587 0.029 Uiso calc R 1 H
C16 -0.0199(2) 0.18699(11) 0.88621(15) 0.0210(4) Uani d . 1 C
C17 0.0766(2) 0.11174(12) 0.88462(15) 0.0220(4) Uani d . 1 C
C18 0.1230(2) -0.00151(13) 0.77158(19) 0.0327(5) Uani d . 1 C
H18A 0.0615 -0.0390 0.7201 0.039 Uiso calc R 1 H
H18B 0.1501 -0.0290 0.8456 0.039 Uiso calc R 1 H
C19 0.2581(3) 0.01865(16) 0.7228(2) 0.0473(6) Uani d . 1 C
H19A 0.3088 -0.0314 0.7079 0.071 Uiso calc R 1 H
H19B 0.3227 0.0521 0.7767 0.071 Uiso calc R 1 H
H19C 0.2314 0.0485 0.6516 0.071 Uiso calc R 1 H
C20 -0.1775(2) 0.15905(12) 0.85190(16) 0.0219(4) Uani d . 1 C
C21 -0.3694(2) 0.08520(17) 0.9188(2) 0.0441(6) Uani d . 1 C
H21A -0.3710 0.0253 0.9166 0.053 Uiso calc R 1 H
H21B -0.4223 0.1056 0.8458 0.053 Uiso calc R 1 H
C22 -0.4421(3) 0.11405(15) 1.0129(2) 0.0402(6) Uani d . 1 C
H22A -0.5432 0.0944 1.0026 0.060 Uiso calc R 1 H
H22B -0.4419 0.1734 1.0139 0.060 Uiso calc R 1 H
H22C -0.3895 0.0937 1.0849 0.060 Uiso calc R 1 H
O1 0.03986(15) 0.07194(8) 0.78719(12) 0.0287(4) Uani d . 1 O
O2 0.17203(16) 0.09130(9) 0.95894(12) 0.0321(4) Uani d . 1 O
O3 -0.25370(15) 0.17464(9) 0.76424(12) 0.0333(4) Uani d . 1 O
O4 -0.21870(16) 0.11370(10) 0.93410(12) 0.0366(4) Uani d . 1 O

loop_
_atom_site_aniso_label
_atom_site_aniso_U_11
_atom_site_aniso_U_22
_atom_site_aniso_U_33
_atom_site_aniso_U_12
_atom_site_aniso_U_13
_atom_site_aniso_U_23
C1 0.0227(9) 0.0208(10) 0.0182(9) -0.0013(8) 0.0025(7) -0.0005(7)
C2 0.0247(10) 0.0175(10) 0.0242(10) -0.0001(8) 0.0043(8) 0.0042(8)
C3 0.0307(11) 0.0228(11) 0.0270(11) 0.0004(8) 0.0062(8) 0.0043(8)
C4 0.0245(10) 0.0291(12) 0.0387(12) 0.0025(9) 0.0092(9) 0.0099(9)
C5 0.0236(10) 0.0271(12) 0.0396(12) -0.0024(8) 0.0000(9) 0.0078(9)
C6 0.0293(11) 0.0217(10) 0.0284(11) -0.0013(8) -0.0032(8) 0.0022(8)
C7 0.0245(10) 0.0199(10) 0.0258(10) 0.0004(8) 0.0014(8) 0.0019(8)
C8 0.0244(10) 0.0248(10) 0.0205(10) -0.0030(8) 0.0020(8) -0.0038(8)
C9 0.0230(10) 0.0233(10) 0.0239(10) -0.0035(8) 0.0047(7) -0.0001(8)
C10 0.0272(11) 0.0248(11) 0.0325(11) -0.0048(8) 0.0068(8) -0.0069(9)
C11 0.0277(11) 0.0226(11) 0.0446(13) 0.0022(9) 0.0078(9) -0.0013(9)
C12 0.0275(11) 0.0268(12) 0.0368(12) 0.0011(9) 0.0034(9) 0.0064(9)
C13 0.0244(10) 0.0236(11) 0.0257(10) -0.0036(8) 0.0020(8) 0.0014(8)
C14 0.0214(10) 0.0193(10) 0.0248(10) -0.0044(8) 0.0049(8) -0.0007(8)
C15 0.0257(10) 0.0266(11) 0.0193(10) -0.0003(8) 0.0036(8) 0.0001(8)
C16 0.0221(10) 0.0209(10) 0.0196(9) -0.0001(7) 0.0022(7) -0.0006(7)
C17 0.0213(9) 0.0221(10) 0.0229(10) -0.0035(8) 0.0044(8) 0.0012(8)
C18 0.0334(12) 0.0214(11) 0.0428(13) 0.0066(9) 0.0039(10) -0.0087(9)
C19 0.0495(15) 0.0438(15) 0.0524(15) 0.0110(12) 0.0203(12) 0.0001(12)
C20 0.0232(10) 0.0199(10) 0.0232(10) 0.0018(8) 0.0053(8) -0.0031(8)
C21 0.0316(13) 0.0571(16) 0.0457(14) -0.0259(11) 0.0128(10) -0.0100(12)
C22 0.0332(12) 0.0418(14) 0.0464(14) 0.0044(10) 0.0083(10) 0.0025(11)
O1 0.0286(8) 0.0245(8) 0.0319(8) 0.0049(6) 0.0005(6) -0.0079(6)
O2 0.0312(8) 0.0340(9) 0.0294(8) 0.0072(6) -0.0010(6) 0.0024(6)
O3 0.0283(8) 0.0345(9) 0.0339(8) -0.0054(6) -0.0065(6) 0.0042(6)
O4 0.0305(8) 0.0487(10) 0.0306(8) -0.0174(7) 0.0043(6) 0.0057(7)

loop_
_atom_type_symbol
_atom_type_description
_atom_type_scat_dispersion_real
_atom_type_scat_dispersion_imag
_atom_type_scat_source
C C 0.0033 0.0016 'International Tables Vol C Tables 4.2.6.8 and 6.1.1.4'
H H 0.0000 0.0000 'International Tables Vol C Tables 4.2.6.8 and 6.1.1.4'
O O 0.0106 0.0060 'International Tables Vol C Tables 4.2.6.8 and 6.1.1.4'

loop_
_geom_angle_atom_site_label_1
_geom_angle_atom_site_label_2
_geom_angle_atom_site_label_3
_geom_angle
C14 C1 C2 107.37(15)
C14 C1 C16 106.66(15)
C2 C1 C16 106.21(14)
C14 C1 H1 112.1
C2 C1 H1 112.1
C16 C1 H1 112.1
C3 C2 C7 120.74(18)
C3 C2 C1 125.96(18)
C7 C2 C1 113.29(16)
C2 C3 C4 119.17(19)
C2 C3 H3 120.4
C4 C3 H3 120.4
C5 C4 C3 120.18(19)
C5 C4 H4 119.9
C3 C4 H4 119.9
C4 C5 C6 120.81(19)
C4 C5 H5 119.6
C6 C5 H5 119.6
C7 C6 C5 119.10(19)
C7 C6 H6 120.4
C5 C6 H6 120.4
C6 C7 C2 119.98(18)
C6 C7 C8 126.67(18)
C2 C7 C8 113.34(16)
C7 C8 C9 107.23(15)
C7 C8 C15 107.81(16)
C9 C8 C15 105.88(15)
C7 C8 H8 111.9
C9 C8 H8 111.9
C15 C8 H8 111.9
C10 C9 C14 119.77(18)
C10 C9 C8 127.21(18)
C14 C9 C8 113.00(17)
C9 C10 C11 119.48(19)
C9 C10 H10 120.3
C11 C10 H10 120.3
C12 C11 C10 120.33(19)
C12 C11 H11 119.8
C10 C11 H11 119.8
C11 C12 C13 120.67(19)
C11 C12 H12 119.7
C13 C12 H12 119.7
C14 C13 C12 119.20(18)
C14 C13 H13 120.4
C12 C13 H13 120.4
C13 C14 C9 120.55(18)
C13 C14 C1 126.00(17)
C9 C14 C1 113.45(16)
C8 C15 C16 110.04(15)
C8 C15 H15A 109.7
C16 C15 H15A 109.7
C8 C15 H15B 109.7
C16 C15 H15B 109.7
H15A C15 H15B 108.2
C20 C16 C17 106.61(15)
C20 C16 C15 111.94(15)
C17 C16 C15 111.39(15)
C20 C16 C1 109.64(15)
C17 C16 C1 108.70(15)
C15 C16 C1 108.50(15)
O2 C17 O1 124.51(18)
O2 C17 C16 125.72(17)
O1 C17 C16 109.77(15)
O1 C18 C19 110.52(18)
O1 C18 H18A 109.5
C19 C18 H18A 109.5
O1 C18 H18B 109.5
C19 C18 H18B 109.5
H18A C18 H18B 108.1
C18 C19 H19A 109.5
C18 C19 H19B 109.5
H19A C19 H19B 109.5
C18 C19 H19C 109.5
H19A C19 H19C 109.5
H19B C19 H19C 109.5
O3 C20 O4 124.48(18)
O3 C20 C16 125.63(18)
O4 C20 C16 109.88(16)
O4 C21 C22 109.74(19)
O4 C21 H21A 109.7
C22 C21 H21A 109.7
O4 C21 H21B 109.7
C22 C21 H21B 109.7
H21A C21 H21B 108.2
C21 C22 H22A 109.5
C21 C22 H22B 109.5
H22A C22 H22B 109.5
C21 C22 H22C 109.5
H22A C22 H22C 109.5
H22B C22 H22C 109.5
C17 O1 C18 116.73(15)
C20 O4 C21 117.59(17)

loop_
_geom_bond_atom_site_label_1
_geom_bond_atom_site_label_2
_geom_bond_distance
C1 C14 1.512(3)
C1 C2 1.516(3)
C1 C16 1.576(3)
C1 H1 1.0000
C2 C3 1.387(3)
C2 C7 1.394(3)
C3 C4 1.395(3)
C3 H3 0.9500
C4 C5 1.382(3)
C4 H4 0.9500
C5 C6 1.395(3)
C5 H5 0.9500
C6 C7 1.391(3)
C6 H6 0.9500
C7 C8 1.510(3)
C8 C9 1.513(3)
C8 C15 1.550(3)
C8 H8 1.0000
C9 C10 1.387(3)
C9 C14 1.399(3)
C10 C11 1.390(3)
C10 H10 0.9500
C11 C12 1.383(3)
C11 H11 0.9500
C12 C13 1.386(3)
C12 H12 0.9500
C13 C14 1.384(3)
C13 H13 0.9500
C15 C16 1.559(3)
C15 H15A 0.9900
C15 H15B 0.9900
C16 C20 1.524(3)
C16 C17 1.532(3)
C17 O2 1.201(2)
C17 O1 1.333(2)
C18 O1 1.463(2)
C18 C19 1.492(3)
C18 H18A 0.9900
C18 H18B 0.9900
C19 H19A 0.9800
C19 H19B 0.9800
C19 H19C 0.9800
C20 O3 1.197(2)
C20 O4 1.333(2)
C21 O4 1.455(2)
C21 C22 1.470(3)
C21 H21A 0.9900
C21 H21B 0.9900
C22 H22A 0.9800
C22 H22B 0.9800
C22 H22C 0.9800

loop_
_geom_hbond_atom_site_label_D
_geom_hbond_atom_site_label_H
_geom_hbond_atom_site_label_A
_geom_hbond_site_symmetry_A
_geom_hbond_distance_DH
_geom_hbond_distance_HA
_geom_hbond_distance_DA
_geom_hbond_angle_DHA
C8 H8 O3 4_666 1.00 2.56 3.380(2) 139

loop_
_geom_torsion_atom_site_label_1
_geom_torsion_atom_site_label_2
_geom_torsion_atom_site_label_3
_geom_torsion_atom_site_label_4
_geom_torsion
_geom_torsion_publ_flag
C14 C1 C2 C3 -125.2(2) ?
C16 C1 C2 C3 121.0(2) ?
C14 C1 C2 C7 53.7(2) ?
C16 C1 C2 C7 -60.1(2) ?
C7 C2 C3 C4 -0.7(3) ?
C1 C2 C3 C4 178.10(18) ?
C2 C3 C4 C5 0.6(3) ?
C3 C4 C5 C6 0.3(3) ?
C4 C5 C6 C7 -1.1(3) ?
C5 C6 C7 C2 1.0(3) ?
C5 C6 C7 C8 -178.54(18) ?
C3 C2 C7 C6 -0.1(3) ?
C1 C2 C7 C6 -179.02(17) ?
C3 C2 C7 C8 179.51(17) ?
C1 C2 C7 C8 0.5(2) ?
C6 C7 C8 C9 124.7(2) ?
C2 C7 C8 C9 -54.8(2) ?
C6 C7 C8 C15 -121.7(2) ?
C2 C7 C8 C15 58.8(2) ?
C7 C8 C9 C10 -126.4(2) ?
C15 C8 C9 C10 118.7(2) ?
C7 C8 C9 C14 54.7(2) ?
C15 C8 C9 C14 -60.2(2) ?
C14 C9 C10 C11 -0.3(3) ?
C8 C9 C10 C11 -179.15(19) ?
C9 C10 C11 C12 0.2(3) ?
C10 C11 C12 C13 0.0(3) ?
C11 C12 C13 C14 0.0(3) ?
C12 C13 C14 C9 -0.2(3) ?
C12 C13 C14 C1 179.54(18) ?
C10 C9 C14 C13 0.3(3) ?
C8 C9 C14 C13 179.30(17) ?
C10 C9 C14 C1 -179.41(17) ?
C8 C9 C14 C1 -0.4(2) ?
C2 C1 C14 C13 126.6(2) ?
C16 C1 C14 C13 -119.9(2) ?
C2 C1 C14 C9 -53.7(2) ?
C16 C1 C14 C9 59.8(2) ?
C7 C8 C15 C16 -55.1(2) ?
C9 C8 C15 C16 59.4(2) ?
C8 C15 C16 C20 -123.56(17) ?
C8 C15 C16 C17 117.18(17) ?
C8 C15 C16 C1 -2.4(2) ?
C14 C1 C16 C20 66.91(18) ?
C2 C1 C16 C20 -178.79(15) ?
C14 C1 C16 C17 -176.91(14) ?
C2 C1 C16 C17 -62.61(18) ?
C14 C1 C16 C15 -55.63(19) ?
C2 C1 C16 C15 58.68(19) ?
C20 C16 C17 O2 -131.2(2) yes
C15 C16 C17 O2 -8.8(3) ?
C1 C16 C17 O2 110.7(2) ?
C20 C16 C17 O1 49.30(19) ?
C15 C16 C17 O1 171.68(15) ?
C1 C16 C17 O1 -68.82(19) ?
C17 C16 C20 O3 -109.9(2) y
C15 C16 C20 O3 128.1(2) ?
C1 C16 C20 O3 7.6(3) ?
C17 C16 C20 O4 69.68(19) ?
C15 C16 C20 O4 -52.4(2) ?
C1 C16 C20 O4 -172.83(15) ?
O2 C17 O1 C18 0.0(3) ?
C16 C17 O1 C18 179.50(16) ?
C19 C18 O1 C17 -86.8(2) ?
O3 C20 O4 C21 -3.8(3) ?
C16 C20 O4 C21 176.68(17) ?
C22 C21 O4 C20 -121.4(2) ?

loop_
_cod_related_entry_id
_cod_related_entry_database
_cod_related_entry_code
1 ChemSpider 2726635
